data_2010473
loop_
_publ_author_name
'Li, Z.'
'Su, G.'

_publ_section_title
;
 2-Methoxy-5-(4-nitrostyryl)phenol
;
_journal_issue 2
_journal_name_full 'Acta Crystallographica Section C'
_journal_page_first 311
_journal_page_last 313
_journal_paper_doi 10.1107/S0108270194008668
_journal_volume 51
_journal_year 1995
_chemical_formula_sum 'C15 H13 N O4'
_chemical_formula_weight 271.27
_space_group_IT_number 14
_space_group_name_Hall '-P 2yn'
_space_group_name_H-M_alt 'P 1 21/n 1'
_symmetry_cell_setting monoclinic
_symmetry_space_group_name_Hall '-P 2yn'
_symmetry_space_group_name_H-M 'P 1 21/n 1'
_atom_type_scat_source 'Cromer & Waber (1974)'
_cell_angle_alpha 90
_cell_angle_beta 92.45(6)
_cell_angle_gamma 90
_cell_formula_units_Z 4
_cell_length_a 6.281(4)
_cell_length_b 7.613(5)
_cell_length_c 27.78(2)
_cell_measurement_reflns_used 20
_cell_measurement_temperature 296
_cell_measurement_theta_max 9
_cell_measurement_theta_min 5
_cell_volume 1327.1(15)
_diffrn_measurement_device AFC-5
_diffrn_measurement_method \w-2\q
_diffrn_radiation_type MoK\a
_diffrn_radiation_wavelength 0.71069
_diffrn_reflns_av_R_equivalents 0.0239
_diffrn_reflns_limit_h_max 7
_diffrn_reflns_limit_h_min 0
_diffrn_reflns_limit_k_max 9
_diffrn_reflns_limit_k_min 0
_diffrn_reflns_limit_l_max 33
_diffrn_reflns_limit_l_min -33
_diffrn_reflns_number 2777
_diffrn_reflns_theta_max 25.0
_diffrn_standards_decay_% -1.6
_diffrn_standards_interval_time 250
_diffrn_standards_number 3
_exptl_absorpt_coefficient_mu 0.093
_exptl_absorpt_correction_T_max 1.0753
_exptl_absorpt_correction_T_min 0.8962
_exptl_absorpt_correction_type ' empirical based on \y scans (DIFABS; Walker & Stuart, 1983)'
_exptl_crystal_colour 'Transparent yellow'
_exptl_crystal_density_diffrn 1.36
_exptl_crystal_description Plate
_exptl_crystal_size_max 1.5
_exptl_crystal_size_mid 1.2
_exptl_crystal_size_min 0.1
_refine_diff_density_max 0.25
_refine_diff_density_min -0.21
_refine_ls_goodness_of_fit_obs 1.91
_refine_ls_hydrogen_treatment noref
_refine_ls_number_parameters 181
_refine_ls_number_reflns 1263
_refine_ls_R_factor_obs 0.066
_refine_ls_shift/esd_max 0.005
_refine_ls_structure_factor_coef F
_refine_ls_weighting_details w=1/\s^2^(F~o~)
_refine_ls_weighting_scheme calc
_refine_ls_wR_factor_obs 0.077
_reflns_number_observed 1453
_reflns_number_total 2535
_reflns_observed_criterion I>3\s(I)
_cod_data_source_file li1058.cif
_cod_data_source_block li1058_structure_1_of_1
_cod_depositor_comments
;
The following automatic conversions were performed:

'_refine_ls_weighting_scheme' value 'w=1/\s^2^(F~o~)' was changed to
'calc'. New tag '_refine_ls_weighting_details' was created. The value
of the new tag was set to 'w=1/\s^2^(F~o~)'.

Automatic conversion script
Id: cif_fix_values 3143 2015-03-26 13:38:13Z robertas 
;
_cod_original_cell_volume 1327(2)
_cod_original_sg_symbol_H-M 'P 21/n'
_cod_original_formula_sum 'C15 H13 N1 O4'
_cod_database_code 2010473

loop_
_space_group_symop_id
_space_group_symop_operation_xyz
1 x,y,z
2 -x+1/2,y+1/2,-z+1/2
3 -x,-y,-z
4 x+1/2,-y+1/2,z+1/2

loop_
_atom_site_label
_atom_site_fract_x
_atom_site_fract_y
_atom_site_fract_z
O(1) .4339(4) .1888(4) .06046(7)
O(2) .0689(4) .3427(4) .07641(8)
O(3) -.3019(5) .1297(6) .47840(10)
O(4) -.5811(7) .2623(6) .45100(10)
N(1) -.4108(7) .1924(6) .44530(10)
C(1) .0941(6) .1383(6) .24350(10)
C(2) -.0959(6) .1828(6) .25620(10)
C(11) .1823(5) .1573(3) .19560(10)
C(12) .3784(6) .0801(6) .18780(10)
C(13) .4682(5) .0856(6) .14350(10)
C(14) .3670(5) .1707(5) .10590(10)
C(15) .1705(5) .2537(5) .11310(10)
C(16) .0796(5) .2460(5) .15720(10)
C(17) .6302(7) .1104(8) .04930(10)
C(21) -.1773(5) .1726(5) .30540(10)
C(22) -.0643(6) .0984(6) .34400(10)
C(23) -.1378(6) .1002(6) .38990(10)
C(24) -.3329(6) .1804(5) .39700(10)
C(25) -.4523(5) .2518(6) .35920(10)
C(26) -.3729(6) .2462(6) .31410(10)
H(1) .1344 .3211 .0484
H(2) .2092 .1043 .2786
H(3) -.2144 .2302 .2280
H(4) .4474 .0205 .2151
H(5) .5979 .0199 .1409
H(6) -.0474 .3049 .1614
H(7) .6210 -.0132 .0537
H(8) .6589 .1346 .0166
H(9) .7407 .1566 .0697
H(10) .0514 .0306 .3379
H(11) -.0869 .0561 .4174
H(12) -.6079 .3143 .3631
H(13) -.4527 .2984 .2870

loop_
_geom_angle_atom_site_label_1
_geom_angle_atom_site_label_2
_geom_angle_atom_site_label_3
_geom_angle
_geom_angle_publ_flag
C(14) O(1) C(17) 118.0(3) yes
O(4) N(1) O(3) 122.8(4) yes
O(4) N(1) C(24) 119.0(4) yes
O(3) N(1) C(24) 118.2(4) yes
C(2) C(1) C(11) 127.1(4) yes
C(1) C(2) C(21) 126.3(3) yes
C(12) C(11) C(16) 117.9(3) yes
C(12) C(11) C(1) 118.1(3) yes
C(16) C(11) C(1) 124.0(3) yes
C(13) C(12) C(11) 121.8(3) yes
C(14) C(13) C(12) 120.3(3) yes
O(1) C(14) C(13) 127.6(3) yes
O(1) C(14) C(15) 113.3(3) yes
C(13) C(14) C(15) 119.1(3) yes
O(2) C(15) C(16) 119.3(3) yes
O(2) C(15) C(14) 120.2(3) yes
C(16) C(15) C(14) 120.5(3) yes
C(15) C(16) C(11) 120.4(3) yes
C(26) C(21) C(22) 117.6(3) yes
C(26) C(21) C(2) 119.1(3) yes
C(22) C(21) C(2) 123.3(3) yes
C(23) C(22) C(21) 121.8(3) yes
C(22) C(23) C(24) 118.4(3) yes
C(25) C(24) C(23) 121.3(3) yes
C(25) C(24) N(1) 119.1(4) yes
C(23) C(24) N(1) 119.6(4) yes
C(26) C(25) C(24) 118.6(3) yes
C(25) C(26) C(21) 122.4(4) yes

loop_
_geom_bond_atom_site_label_1
_geom_bond_atom_site_label_2
_geom_bond_distance
_geom_bond_publ_flag
O(1) C(14) 1.354(4) yes
O(1) C(17) 1.416(5) yes
O(2) C(15) 1.360(4) yes
O(3) N(1) 1.221(5) yes
O(4) N(1) 1.212(5) yes
N(1) C(24) 1.449(4) yes
C(1) C(2) 1.304(5) yes
C(1) C(11) 1.470(4) yes
C(2) C(21) 1.481(5) yes
C(11) C(12) 1.390(5) yes
C(11) C(16) 1.396(5) yes
C(12) C(13) 1.375(5) yes
C(13) C(14) 1.365(5) yes
C(14) C(15) 1.409(5) yes
C(15) C(16) 1.376(4) yes
C(21) C(26) 1.381(5) yes
C(21) C(22) 1.388(5) yes
C(22) C(23) 1.375(5) yes
C(23) C(24) 1.391(5) yes
C(24) C(25) 1.376(5) yes
C(25) C(26) 1.370(5) yes
